data_4108192
loop_
_publ_author_name
'Guanggang Gao'
'Fengyan Li'
'Lin Xu'
'Xizheng Liu'
'Yanyan Yang'

_publ_section_title
;
 CO2 Coordination by Inorganic Polyoxoanion in Water
;
_journal_name_full 'Journal of the American Chemical Society'
_journal_page_first 10838
_journal_page_last 10839
_journal_paper_doi 10.1021/ja801560t
_journal_volume 130
_journal_year 2008
_chemical_formula_moiety
;
C Co Mo11 O40 P, 3(C3 H5 N2), C3 H4 N, 4(H2 O)
;
_chemical_formula_sum 'C13 H27 Co Mo11 N8 O44 P'
_chemical_formula_weight 2144.63
_chemical_name_systematic
;
 ?
;
_space_group_IT_number 69
_symmetry_cell_setting orthorhombic
_symmetry_space_group_name_Hall '-F 2 2'
_symmetry_space_group_name_H-M 'F m m m'
_atom_sites_solution_hydrogens geom
_atom_sites_solution_primary direct
_atom_sites_solution_secondary difmap
_audit_creation_method SHELXL-97
_cell_angle_alpha 90.00
_cell_angle_beta 90.00
_cell_angle_gamma 90.00
_cell_formula_units_Z 4
_cell_length_a 13.055(1)
_cell_length_b 21.179(2)
_cell_length_c 21.966(2)
_cell_measurement_reflns_used 2762
_cell_measurement_temperature 293(2)
_cell_measurement_theta_max 27.40
_cell_measurement_theta_min 1.80
_cell_volume 6073.4(9)
_computing_cell_refinement 'SMART (Bruker, 2002)'
_computing_data_collection 'SMART (Bruker, 2002)'
_computing_data_reduction 'SAINT (Bruker, 2002)'
_computing_molecular_graphics 'DIAMOND (Brandenburg, 1999)'
_computing_publication_material SHELXTL
_computing_structure_refinement SHELXTL
_computing_structure_solution 'SHELXTL (Bruker, 1997)'
_diffrn_ambient_temperature 293(2)
_diffrn_measured_fraction_theta_full 0.973
_diffrn_measured_fraction_theta_max 0.973
_diffrn_measurement_device_type 'Smart CCD Apex II'
_diffrn_measurement_method omega
_diffrn_radiation_monochromator graphite
_diffrn_radiation_source 'fine-focus sealed tube'
_diffrn_radiation_type MoK\a
_diffrn_radiation_wavelength 0.71073
_diffrn_reflns_av_R_equivalents 0.0286
_diffrn_reflns_av_sigmaI/netI 0.0159
_diffrn_reflns_limit_h_max 15
_diffrn_reflns_limit_h_min -16
_diffrn_reflns_limit_k_max 26
_diffrn_reflns_limit_k_min -26
_diffrn_reflns_limit_l_max 27
_diffrn_reflns_limit_l_min -26
_diffrn_reflns_number 12748
_diffrn_reflns_theta_full 26.04
_diffrn_reflns_theta_max 26.04
_diffrn_reflns_theta_min 3.41
_exptl_absorpt_coefficient_mu 2.580
_exptl_absorpt_correction_T_max 0.750
_exptl_absorpt_correction_T_min 0.585
_exptl_absorpt_correction_type multi-scan
_exptl_absorpt_process_details '(SADABS; Bruker, 2002)'
_exptl_crystal_colour 'dark brown'
_exptl_crystal_density_diffrn 2.338
_exptl_crystal_description block
_exptl_crystal_F_000 4040
_exptl_crystal_size_max 0.214
_exptl_crystal_size_mid 0.183
_exptl_crystal_size_min 0.112
_refine_diff_density_max 0.909
_refine_diff_density_min -0.695
_refine_diff_density_rms 0.129
_refine_ls_extinction_method none
_refine_ls_goodness_of_fit_ref 1.011
_refine_ls_hydrogen_treatment constr
_refine_ls_matrix_type full
_refine_ls_number_parameters 131
_refine_ls_number_reflns 1618
_refine_ls_number_restraints 2
_refine_ls_restrained_S_all 1.014
_refine_ls_R_factor_all 0.0466
_refine_ls_R_factor_gt 0.0387
_refine_ls_shift/su_max 0.001
_refine_ls_shift/su_mean 0.000
_refine_ls_structure_factor_coef Fsqd
_refine_ls_weighting_details 'calc w=1/[\s^2^(Fo^2^)+(0.0537P)^2^+67.3120P] where P=(Fo^2^+2Fc^2^)/3'
_refine_ls_weighting_scheme calc
_refine_ls_wR_factor_gt 0.1030
_refine_ls_wR_factor_ref 0.1097
_reflns_number_gt 1367
_reflns_number_total 1618
_reflns_threshold_expression >2sigma(I)
_cod_data_source_file ja801560t-file.002.cif
_cod_data_source_block aa
_cod_database_code 4108192

loop_
_symmetry_equiv_pos_as_xyz
'x, y, z'
'-x, -y, z'
'x, -y, -z'
'-x, y, -z'
'x, y+1/2, z+1/2'
'-x, -y+1/2, z+1/2'
'x, -y+1/2, -z+1/2'
'-x, y+1/2, -z+1/2'
'x+1/2, y, z+1/2'
'-x+1/2, -y, z+1/2'
'x+1/2, -y, -z+1/2'
'-x+1/2, y, -z+1/2'
'x+1/2, y+1/2, z'
'-x+1/2, -y+1/2, z'
'x+1/2, -y+1/2, -z'
'-x+1/2, y+1/2, -z'
'-x, -y, -z'
'x, y, -z'
'-x, y, z'
'x, -y, z'
'-x, -y+1/2, -z+1/2'
'x, y+1/2, -z+1/2'
'-x, y+1/2, z+1/2'
'x, -y+1/2, z+1/2'
'-x+1/2, -y, -z+1/2'
'x+1/2, y, -z+1/2'
'-x+1/2, y, z+1/2'
'x+1/2, -y, z+1/2'
'-x+1/2, -y+1/2, -z'
'x+1/2, y+1/2, -z'
'-x+1/2, y+1/2, z'
'x+1/2, -y+1/2, z'

loop_
_atom_site_label
_atom_site_type_symbol
_atom_site_fract_x
_atom_site_fract_y
_atom_site_fract_z
_atom_site_U_iso_or_equiv
_atom_site_adp_type
_atom_site_occupancy
_atom_site_symmetry_multiplicity
_atom_site_calc_flag
_atom_site_refinement_flags
P P 0.5000 0.5000 0.0000 0.0312(7) Uani 1 8 d S
Co Co 0.23411(7) 0.5000 0.0000 0.0464(3) Uani 0.50 4 d SP
Mo1 Mo 0.23411(7) 0.5000 0.0000 0.0464(3) Uani 0.50 4 d SP
Mo2 Mo 0.36144(4) 0.38099(2) 0.08092(2) 0.0491(2) Uani 1 1 d .
Mo3 Mo 0.5000 0.5000 0.16083(4) 0.0446(3) Uani 1 4 d S
O1 O 0.5000 0.4616(4) 0.0570(4) 0.033(3) Uani 0.496(13) 2 d SP
O1' O 0.4030(6) 0.4556(4) 0.0000 0.031(3) Uani 0.504(13) 2 d SP
O2 O 0.0968(7) 0.5000 0.0000 0.067(2) Uani 1 4 d S
C1 C 0.0000 0.5000 -0.0108(7) 0.090(17) Uani 0.5 4 d SP
O3 O 0.2555(5) 0.4347(3) 0.0614(2) 0.0969(19) Uani 1 1 d .
O4 O 0.3584(7) 0.3485(5) 0.0000 0.103(3) Uani 1 2 d S
O5 O 0.3026(4) 0.3235(2) 0.1189(3) 0.0759(14) Uani 1 1 d .
O6 O 0.5000 0.3499(3) 0.0838(4) 0.081(2) Uani 1 2 d S
O7 O 0.3993(3) 0.4372(2) 0.1446(3) 0.0800(16) Uani 1 1 d .
O8 O 0.5000 0.5000 0.2371(5) 0.085(3) Uani 1 4 d S
OW1 O 0.1882(15) 0.5000 0.1785(8) 0.099(5) Uiso 0.50 2 d SP
OW2 O 0.2500 0.3995(10) 0.2500 0.110(6) Uiso 0.50 2 d SP
N1 N 0.4175(12) 0.2046(6) 0.0000 0.205(11) Uani 1 2 d SD
H1 H 0.3559 0.2191 0.0000 0.246 Uiso 1 2 calc SR
N2 N 0.4234(15) 0.1974(11) 0.1780(13) 0.157(10) Uani 0.50 1 d P
H5 H 0.3614 0.2043 0.1666 0.189 Uiso 0.50 1 d PR
C2 C 0.5000 0.2359(6) 0.0000 0.071(4) Uani 1 4 d S
H2 H 0.5000 0.2798 0.0000 0.085 Uiso 1 4 calc SR
C3 C 0.4455(13) 0.1472(7) 0.0000 0.34(3) Uani 1 2 d SD
H3 H 0.4030 0.1119 0.0000 0.414 Uiso 1 2 calc SR
C4 C 0.5000 0.2314(12) 0.1679(12) 0.089(8) Uani 0.50 2 d SP
H4 H 0.5000 0.2736 0.1562 0.107 Uiso 0.50 2 d SPR
C5 C 0.4413(19) 0.1505(11) 0.2088(12) 0.133(9) Uani 0.50 1 d P
H6 H 0.4000 0.1205 0.2276 0.160 Uiso 0.50 1 d PR

loop_
_atom_site_aniso_label
_atom_site_aniso_U_11
_atom_site_aniso_U_22
_atom_site_aniso_U_33
_atom_site_aniso_U_23
_atom_site_aniso_U_13
_atom_site_aniso_U_12
P 0.0283(16) 0.0285(16) 0.0367(17) 0.000 0.000 0.000
Co 0.0155(5) 0.0672(8) 0.0566(7) 0.000 0.000 0.000
Mo1 0.0155(5) 0.0672(8) 0.0566(7) 0.000 0.000 0.000
Mo2 0.0444(3) 0.0420(3) 0.0609(4) 0.0156(2) 0.0095(2) -0.0009(2)
Mo3 0.0418(5) 0.0540(6) 0.0379(5) 0.000 0.000 0.000
O1 0.029(5) 0.033(5) 0.037(5) 0.006(4) 0.000 0.000
O1' 0.021(4) 0.028(4) 0.044(5) 0.000 0.000 -0.001(3)
O2 0.048(5) 0.070(6) 0.082(6) 0.000 0.000 0.000
C1 0.089(17) 0.090(17) 0.090(17) 0.000 0.000 0.000
O3 0.117(4) 0.112(4) 0.061(3) -0.005(3) -0.004(3) 0.076(4)
O4 0.128(7) 0.116(6) 0.065(4) 0.000 0.000 0.091(6)
O5 0.069(3) 0.057(3) 0.102(4) 0.007(2) 0.032(3) -0.020(2)
O6 0.028(3) 0.060(4) 0.154(7) -0.038(4) 0.000 0.000
O7 0.033(2) 0.070(3) 0.137(4) -0.037(3) 0.000(2) 0.003(2)
O8 0.066(5) 0.127(7) 0.061(5) 0.000 0.000 0.000
N1 0.083(9) 0.085(9) 0.45(3) 0.000 0.000 0.009(8)
N2 0.083(11) 0.132(17) 0.26(3) 0.064(19) -0.045(15) 0.009(12)
C2 0.050(7) 0.036(6) 0.126(13) 0.000 0.000 0.000
C3 0.094(12) 0.050(9) 0.89(9) 0.000 0.000 -0.040(8)
C4 0.062(13) 0.081(15) 0.12(2) 0.067(15) 0.000 0.000
C5 0.129(17) 0.103(14) 0.17(2) 0.049(16) 0.029(16) -0.050(13)

loop_
_atom_type_symbol
_atom_type_description
_atom_type_scat_dispersion_real
_atom_type_scat_dispersion_imag
_atom_type_scat_source
P P 0.1023 0.0942 'International Tables Vol C Tables 4.2.6.8 and 6.1.1.4'
Co Co 0.3494 0.9721 'International Tables Vol C Tables 4.2.6.8 and 6.1.1.4'
Mo Mo -1.6832 0.6857 'International Tables Vol C Tables 4.2.6.8 and 6.1.1.4'
O O 0.0106 0.0060 'International Tables Vol C Tables 4.2.6.8 and 6.1.1.4'
N N 0.0061 0.0033 'International Tables Vol C Tables 4.2.6.8 and 6.1.1.4'
C C 0.0033 0.0016 'International Tables Vol C Tables 4.2.6.8 and 6.1.1.4'
H H 0.0000 0.0000 'International Tables Vol C Tables 4.2.6.8 and 6.1.1.4'

loop_
_geom_angle_atom_site_label_1
_geom_angle_atom_site_label_2
_geom_angle_atom_site_label_3
_geom_angle
_geom_angle_site_symmetry_1
_geom_angle_site_symmetry_3
O2 Co O3 98.2(2) . 20_565
O2 Co O3 98.2(2) . 3_565
O3 Co O3 87.4(3) 20_565 3_565
O2 Co O3 98.2(2) . 18
O3 Co O3 163.5(4) 20_565 18
O3 Co O3 90.3(3) 3_565 18
O2 Co O3 98.2(2) . .
O3 Co O3 90.3(3) 20_565 .
O3 Co O3 163.5(4) 3_565 .
O3 Co O3 87.4(3) 18 .
O2 Co O1' 156.9(2) . 3_565
O3 Co O1' 65.8(2) 20_565 3_565
O3 Co O1' 65.8(2) 3_565 3_565
O3 Co O1' 98.4(3) 18 3_565
O3 Co O1' 98.4(3) . 3_565
O2 Co O1' 156.9(2) . .
O3 Co O1' 98.4(3) 20_565 .
O3 Co O1' 98.4(3) 3_565 .
O3 Co O1' 65.8(2) 18 .
O3 Co O1' 65.8(2) . .
O1' Co O1' 46.2(4) 3_565 .
O5 Mo2 O3 102.8(3) . .
O5 Mo2 O7 102.1(3) . .
O3 Mo2 O7 88.9(2) . .
O5 Mo2 O4 101.2(4) . .
O3 Mo2 O4 89.4(3) . .
O7 Mo2 O4 156.5(4) . .
O5 Mo2 O6 99.6(3) . .
O3 Mo2 O6 157.5(3) . .
O7 Mo2 O6 86.9(2) . .
O4 Mo2 O6 85.8(3) . .
O5 Mo2 O1' 160.4(3) . .
O3 Mo2 O1' 66.2(3) . .
O7 Mo2 O1' 94.2(2) . .
O4 Mo2 O1' 63.8(3) . .
O6 Mo2 O1' 92.1(3) . .
O8 Mo3 O7 100.8(2) . 2_665
O8 Mo3 O7 100.8(2) . .
O7 Mo3 O7 158.4(4) 2_665 .
O8 Mo3 O7 100.8(2) . 20_565
O7 Mo3 O7 87.4(3) 2_665 20_565
O7 Mo3 O7 88.6(3) . 20_565
O8 Mo3 O7 100.8(2) . 19_655
O7 Mo3 O7 88.6(3) 2_665 19_655
O7 Mo3 O7 87.4(3) . 19_655
O7 Mo3 O7 158.4(4) 20_565 19_655
O8 Mo3 O1 160.4(2) . .
O7 Mo3 O1 93.3(3) 2_665 .
O7 Mo3 O1 65.7(2) . .
O7 Mo3 O1 93.3(3) 20_565 .
O7 Mo3 O1 65.7(2) 19_655 .
O8 Mo3 O1 160.4(2) . 2_665
O7 Mo3 O1 65.7(2) 2_665 2_665
O7 Mo3 O1 93.3(3) . 2_665
O7 Mo3 O1 65.7(2) 20_565 2_665
O7 Mo3 O1 93.3(3) 19_655 2_665
O1 Mo3 O1 39.3(4) . 2_665
P O1 Mo3 127.3(5) . .
P O1' Mo2 124.4(2) . .
Co O1' Mo2 92.8(2) . .
P O1' Mo2 124.4(2) . 18
Co O1' Mo2 92.8(2) . 18
Mo2 O1' Mo2 93.5(3) . 18
C1 O2 Co 169.3(7) . .
C1 O2 Co 169.3(7) 3_565 .
O2 C1 O2 158.7(14) . 17_565
Mo2 O3 Co 134.9(4) . .
Mo2 O4 Mo2 137.6(6) . 18
Mo2 O6 Mo2 139.8(4) 19_655 .
Mo2 O7 Mo3 138.9(3) . .
C2 N1 C3 104.8(14) . .
C5 N2 C4 114(2) . .
N2 C4 N2 106(2) . 19_655

loop_
_geom_bond_atom_site_label_1
_geom_bond_atom_site_label_2
_geom_bond_distance
_geom_bond_site_symmetry_2
P O1 1.493(9) 2_665
P O1 1.493(9) .
P O1' 1.577(8) .
P O1' 1.577(8) 19_655
Co O2 1.792(9) .
Co O3 1.952(5) 20_565
Co O3 1.952(5) 3_565
Co O3 1.952(5) 18
Co O3 1.952(5) .
Co O1' 2.397(8) 3_565
Mo2 O5 1.663(4) .
Mo2 O3 1.841(5) .
Mo2 O7 1.902(5) .
Mo2 O4 1.906(4) .
Mo2 O6 1.926(3) .
Mo2 O1' 2.440(6) .
Mo3 O8 1.675(10) .
Mo3 O7 1.904(4) 2_665
Mo3 O7 1.904(4) .
Mo3 O7 1.904(4) 20_565
Mo3 O7 1.904(4) 19_655
Mo3 O1 2.422(9) .
Mo3 O1 2.422(9) 2_665
O1' Mo2 2.440(6) 18
O2 C1 1.287(9) .
C1 O2 1.287(9) 17_565
O4 Mo2 1.906(4) 18
O6 Mo2 1.926(3) 19_655
N1 C2 1.265(16) .
N1 C3 1.271(15) .
N2 C5 1.22(3) .
N2 C4 1.25(2) .
C2 N1 1.265(16) 19_655
C3 C3 1.42(3) 19_655
C4 N2 1.25(2) 19_655

loop_
_geom_torsion_atom_site_label_1
_geom_torsion_atom_site_label_2
_geom_torsion_atom_site_label_3
_geom_torsion_atom_site_label_4
_geom_torsion
_geom_torsion_site_symmetry_1
_geom_torsion_site_symmetry_4
O7 Mo3 O1 P -43.77(13) 2_665 .
O7 Mo3 O1 P 130.75(18) . .
O7 Mo3 O1 P 43.77(13) 20_565 .
O7 Mo3 O1 P -130.75(18) 19_655 .
O7 Mo3 O1 O1 -43.77(13) 2_665 2_665
O7 Mo3 O1 O1 130.75(18) . 2_665
O7 Mo3 O1 O1 43.77(13) 20_565 2_665
O7 Mo3 O1 O1 -130.75(18) 19_655 2_665
O8 Mo3 O1 O1' 103.4(7) . .
O7 Mo3 O1 O1' -120.4(7) 2_665 .
O7 Mo3 O1 O1' 54.1(6) . .
O7 Mo3 O1 O1' -32.8(7) 20_565 .
O7 Mo3 O1 O1' 152.6(7) 19_655 .
O1 Mo3 O1 O1' -76.6(7) 2_665 .
O8 Mo3 O1 O1' -103.4(7) . 19_655
O7 Mo3 O1 O1' 32.8(7) 2_665 19_655
O7 Mo3 O1 O1' -152.6(7) . 19_655
O7 Mo3 O1 O1' 120.4(7) 20_565 19_655
O7 Mo3 O1 O1' -54.1(6) 19_655 19_655
O1 Mo3 O1 O1' 76.6(7) 2_665 19_655
O3 Co O1' P -44.28(15) 20_565 .
O3 Co O1' P 44.28(15) 3_565 .
O3 Co O1' P 130.8(2) 18 .
O3 Co O1' P -130.8(2) . .
O2 Co O1' Mo2 -46.83(15) . .
O3 Co O1' Mo2 88.9(2) 20_565 .
O3 Co O1' Mo2 177.44(19) 3_565 .
O3 Co O1' Mo2 -96.0(3) 18 .
O3 Co O1' Mo2 2.4(2) . .
O2 Co O1' Mo2 46.83(15) . 18
O3 Co O1' Mo2 -177.44(19) 20_565 18
O3 Co O1' Mo2 -88.9(2) 3_565 18
O3 Co O1' Mo2 -2.4(2) 18 18
O3 Co O1' Mo2 96.0(3) . 18
O1' Co O1' Mo2 -133.17(15) 3_565 18
O5 Mo2 O1' P -173.0(5) . .
O3 Mo2 O1' P 127.8(5) . .
O7 Mo2 O1' P 40.9(5) . .
O4 Mo2 O1' P -130.5(6) . .
O6 Mo2 O1' P -46.2(5) . .
O5 Mo2 O1' Co 56.7(8) . .
O3 Mo2 O1' Co -2.5(2) . .
O7 Mo2 O1' Co -89.4(2) . .
O4 Mo2 O1' Co 99.2(3) . .
O6 Mo2 O1' Co -176.5(2) . .
O5 Mo2 O1' Mo2 -36.4(9) . 18
O3 Mo2 O1' Mo2 -95.5(3) . 18
O7 Mo2 O1' Mo2 177.6(2) . 18
O4 Mo2 O1' Mo2 6.2(3) . 18
O6 Mo2 O1' Mo2 90.5(3) . 18
O3 Co O2 C1 134.25(16) 20_565 .
O3 Co O2 C1 45.75(16) 3_565 .
O3 Co O2 C1 -45.75(16) 18 .
O3 Co O2 C1 -134.25(16) . .
O1' Co O2 C1 90.0 3_565 .
O1' Co O2 C1 -90.0 . .
O3 Co O2 C1 -45.75(16) 20_565 3_565
O3 Co O2 C1 -134.25(16) 3_565 3_565
O3 Co O2 C1 134.25(16) 18 3_565
O3 Co O2 C1 45.75(16) . 3_565
O1' Co O2 C1 -90.0 3_565 3_565
O1' Co O2 C1 90.0 . 3_565
O5 Mo2 O3 Co -158.5(5) . .
O7 Mo2 O3 Co 99.4(5) . .
O4 Mo2 O3 Co -57.1(6) . .
O6 Mo2 O3 Co 20.4(10) . .
O1' Mo2 O3 Co 4.4(4) . .
O2 Co O3 Mo2 158.1(4) . .
O3 Co O3 Mo2 -103.5(4) 20_565 .
O3 Co O3 Mo2 -21.9(4) 3_565 .
O3 Co O3 Mo2 60.2(6) 18 .
O1' Co O3 Mo2 -38.0(5) 3_565 .
O1' Co O3 Mo2 -4.4(4) . .
O5 Mo2 O4 Mo2 154.8(7) . 18
O3 Mo2 O4 Mo2 51.8(8) . 18
O7 Mo2 O4 Mo2 -34.0(12) . 18
O6 Mo2 O4 Mo2 -106.3(8) . 18
O1' Mo2 O4 Mo2 -11.9(6) . 18
O5 Mo2 O6 Mo2 -154.2(7) . 19_655
O3 Mo2 O6 Mo2 27.0(13) . 19_655
O7 Mo2 O6 Mo2 -52.5(7) . 19_655
O4 Mo2 O6 Mo2 105.2(8) . 19_655
O1' Mo2 O6 Mo2 41.6(7) . 19_655
O5 Mo2 O7 Mo3 154.3(5) . .
O3 Mo2 O7 Mo3 -102.8(5) . .
O4 Mo2 O7 Mo3 -17.0(9) . .
O6 Mo2 O7 Mo3 55.1(5) . .
O1' Mo2 O7 Mo3 -36.8(5) . .
O8 Mo3 O7 Mo2 -157.1(4) . .
O7 Mo3 O7 Mo2 22.9(4) 2_665 .
O7 Mo3 O7 Mo2 102.2(4) 20_565 .
O7 Mo3 O7 Mo2 -56.6(6) 19_655 .
O1 Mo3 O7 Mo2 7.9(4) . .
O1 Mo3 O7 Mo2 36.6(5) 2_665 .
